data_1528176
loop_
_publ_author_name
'Wambach, K.R.'
'Hoppe, R.'

_publ_section_title
;
 Koordinationszahl 3 bei Oxozincaten. Rb8 (O Zn O2 Zn O2 Zn O2 Zn O) und
 K2 (Zn6 O7)
;
_journal_name_full 'Angewandte Chemie (German Edition)'
_journal_page_first 498
_journal_page_last 499
_journal_volume 89
_journal_year 1977
_chemical_formula_sum 'K2 O7 Zn6'
_chemical_name_systematic 'K2 (Zn6 O7)'
_space_group_IT_number 102
_symmetry_space_group_name_Hall 'P 4n -2n'
_symmetry_space_group_name_H-M 'P 42 n m'
_cell_angle_alpha 90
_cell_angle_beta 90
_cell_angle_gamma 90
_cell_formula_units_Z 2
_cell_length_a 10.912
_cell_length_b 10.912
_cell_length_c 3.325
_cell_volume 395.914
_citation_journal_id_ASTM ANCEAD
_cod_data_source_file Wambach_ANCEAD_1977_602.cif
_cod_data_source_block K2O7Zn6
_cod_original_cell_volume 395.9135
_cod_database_code 1528176

loop_
_symmetry_equiv_pos_as_xyz
x,y,z
-y+1/2,x+1/2,z+1/2
-x,-y,z
y+1/2,-x+1/2,z+1/2
-x+1/2,y+1/2,z+1/2
-y,-x,z
x+1/2,-y+1/2,z+1/2
y,x,z

loop_
_atom_site_label
_atom_site_type_symbol
_atom_site_fract_x
_atom_site_fract_y
_atom_site_fract_z
_atom_site_occupancy
_atom_site_U_iso_or_equiv
O2 O-2 0.1952 0.1952 0.0322 1 0.0
Zn1 Zn+2 0.3448 0.0847 0 1 0.0
O3 O-2 0 0 0.6231 1 0.0
K1 K+1 0.3475 0.3475 0.4709 1 0.0
Zn2 Zn+2 0.1199 0.1199 0.4846 1 0.0
O1 O-2 0.1869 0.4922 -0.0214 1 0.0
